data_4126542
loop_
_publ_author_name
'Hennersdorf, Felix'
'Fr\"otschel, Julia'
'Weigand, Jan J.'

_publ_section_title
;
 Selective Derivatization of a Hexaphosphane from Functionalization of
 White Phosphorus.
;
_journal_name_full 'Journal of the American Chemical Society'
_journal_paper_doi 10.1021/jacs.7b07704
_journal_year 2017
_chemical_formula_moiety 'C58 H82 Ga2 N4 P14, 1.267(C7 H8), 0.733(P4)'
_chemical_formula_sum 'C66.87 H92.14 Ga2 N4 P16.93'
_chemical_formula_weight 1615.82
_space_group_crystal_system monoclinic
_space_group_IT_number 14
_space_group_name_Hall '-P 2yn'
_space_group_name_H-M_alt 'P 1 21/n 1'
_symmetry_space_group_name_Hall '-P 2yn'
_symmetry_space_group_name_H-M 'P 1 21/n 1'
_atom_sites_solution_hydrogens geom
_audit_creation_date 2016-03-13
_audit_creation_method
;
Olex2 1.2
(compiled 2015.09.30 svn.r3233 for OlexSys, GUI svn.r5103)
;
_cell_angle_alpha 90
_cell_angle_beta 102.3813(10)
_cell_angle_gamma 90
_cell_formula_units_Z 4
_cell_length_a 18.63849(19)
_cell_length_b 21.16817(16)
_cell_length_c 20.1663(2)
_cell_measurement_reflns_used 20138
_cell_measurement_temperature 100.01(10)
_cell_measurement_theta_max 76.2800
_cell_measurement_theta_min 3.0540
_cell_volume 7771.42(13)
_computing_cell_refinement 'CrysAlisPro 1.171.38.41 (Rigaku OD, 2015)'
_computing_data_collection 'CrysAlisPro 1.171.38.41 (Rigaku OD, 2015)'
_computing_data_reduction 'CrysAlisPro 1.171.38.41 (Rigaku OD, 2015)'
_computing_molecular_graphics 'Olex2 (Dolomanov et al., 2009)'
_computing_publication_material 'Olex2 (Dolomanov et al., 2009)'
_computing_structure_refinement 'ShelXL (Sheldrick, 2015)'
_computing_structure_solution 'ShelXT (Sheldrick, 2015)'
_diffrn_ambient_environment N~2~
_diffrn_ambient_temperature 100.01(10)
_diffrn_detector 'CCD plate'
_diffrn_detector_area_resol_mean 5.2850
_diffrn_detector_type AtlasS2
_diffrn_measured_fraction_theta_full 0.999
_diffrn_measured_fraction_theta_max 0.988
_diffrn_measurement_details
;
List of Runs (angles in degrees, time in seconds):

  # Type    Start    End  Width  t~exp~   \w     \q     \k     \f   Frames
--------------------------------------------------------------------------
  1  \w    -92.00 -56.00   0.50   10.00    --  -38.50 125.00-180.00   72
  2  \w    -32.00  -5.00   0.50   10.00    --  -38.50 125.00-180.00   54
  3  \w   -109.00 -20.00   0.50   10.00    --  -38.50 -38.00  90.00  178
  4  \w   -104.00 -18.00   0.50   10.00    --  -38.50 -38.00   0.00  172
  5  \w     72.00 175.00   0.50   40.00    --  111.00  15.00 -90.00  206
  6  \w     47.00 116.00   0.50   40.00    --  111.00-125.00-180.00  138
  7  \w     95.00 128.00   0.50   40.00    --  111.00 -30.00 -60.00   66
  8  \w     56.00  96.00   0.50   40.00    --  111.00 -94.00-120.00   80
  9  \w     61.00  88.00   0.50   40.00    --  111.00 -94.00-150.00   54
 10  \w     74.00 104.00   0.50   40.00    --  111.00  15.00   0.00   60
 11  \w    141.00 172.00   0.50   40.00    --  111.00  15.00   0.00   62
 12  \w     55.00 109.00   0.50   40.00    --  111.00 -94.00  60.00  108
 13  \w     31.00  62.00   0.50   40.00    --  111.00 -94.00   0.00   62
 14  \w     79.00  91.00   0.50   40.00    --  111.00 -94.00   0.00   24
 15  \w     41.00 124.00   0.50   40.00    --  111.00 -45.00  90.00  166
 16  \w     38.00  71.00   0.50   40.00    --  111.00 -94.00 -90.00   66
 17  \w     37.00  82.00   0.50   40.00    --  111.00 -30.00 -60.00   90
 18  \w     30.00  83.00   0.50   40.00    --  111.00 -94.00 120.00  106
 19  \w    106.00 171.00   0.50   40.00    --  111.00  45.00 120.00  130
;
_diffrn_measurement_device 'four-circle diffractometer'
_diffrn_measurement_device_type 'SuperNova, Dual, Cu at zero, AtlasS2'
_diffrn_measurement_method '\w scans'
_diffrn_orient_matrix_type 'CrysAlisPro convention (1999,Acta A55,543-557)'
_diffrn_orient_matrix_UB_11 0.0080501000
_diffrn_orient_matrix_UB_12 -0.0060182000
_diffrn_orient_matrix_UB_13 0.0773905000
_diffrn_orient_matrix_UB_21 0.0834719000
_diffrn_orient_matrix_UB_22 0.0105022000
_diffrn_orient_matrix_UB_23 0.0102757000
_diffrn_orient_matrix_UB_31 -0.0115306000
_diffrn_orient_matrix_UB_32 0.0717436000
_diffrn_orient_matrix_UB_33 0.0048837000
_diffrn_radiation_monochromator mirror
_diffrn_radiation_probe x-ray
_diffrn_radiation_type CuK\a
_diffrn_radiation_wavelength 1.54184
_diffrn_reflns_av_R_equivalents 0.0282
_diffrn_reflns_av_unetI/netI 0.0329
_diffrn_reflns_Laue_measured_fraction_full 0.999
_diffrn_reflns_Laue_measured_fraction_max 0.988
_diffrn_reflns_limit_h_max 23
_diffrn_reflns_limit_h_min -22
_diffrn_reflns_limit_k_max 26
_diffrn_reflns_limit_k_min -18
_diffrn_reflns_limit_l_max 25
_diffrn_reflns_limit_l_min -25
_diffrn_reflns_number 45077
_diffrn_reflns_point_group_measured_fraction_full 0.999
_diffrn_reflns_point_group_measured_fraction_max 0.988
_diffrn_reflns_theta_full 67.684
_diffrn_reflns_theta_max 76.530
_diffrn_reflns_theta_min 2.931
_diffrn_source 'micro-focus sealed X-ray tube'
_diffrn_source_type 'SuperNova (Cu) X-ray Source'
_exptl_absorpt_coefficient_mu 4.470
_exptl_absorpt_correction_T_max 0.928
_exptl_absorpt_correction_T_min 0.661
_exptl_absorpt_correction_type gaussian
_exptl_absorpt_process_details
;
CrysAlisPro 1.171.38.41 (Rigaku Oxford Diffraction, 2015)
Numerical absorption correction based on gaussian integration over
            a multifaceted crystal model
Empirical absorption correction using spherical harmonics,
 implemented in SCALE3 ABSPACK scaling algorithm.
;
_exptl_crystal_colour 'clear light yellow'
_exptl_crystal_colour_lustre clear
_exptl_crystal_colour_modifier light
_exptl_crystal_colour_primary yellow
_exptl_crystal_density_diffrn 1.381
_exptl_crystal_description plate
_exptl_crystal_F_000 3349
_exptl_crystal_size_max 0.13
_exptl_crystal_size_mid 0.111
_exptl_crystal_size_min 0.016
_refine_diff_density_max 0.800
_refine_diff_density_min -0.443
_refine_diff_density_rms 0.068
_refine_ls_extinction_method none
_refine_ls_goodness_of_fit_ref 1.015
_refine_ls_hydrogen_treatment constr
_refine_ls_matrix_type full
_refine_ls_number_parameters 853
_refine_ls_number_reflns 16144
_refine_ls_number_restraints 27
_refine_ls_restrained_S_all 1.017
_refine_ls_R_factor_all 0.0435
_refine_ls_R_factor_gt 0.0357
_refine_ls_shift/su_max 0.001
_refine_ls_shift/su_mean 0.000
_refine_ls_structure_factor_coef Fsqd
_refine_ls_weighting_details 'w=1/[\s^2^(Fo^2^)+(0.0495P)^2^+4.8174P] where P=(Fo^2^+2Fc^2^)/3'
_refine_ls_weighting_scheme calc
_refine_ls_wR_factor_gt 0.0897
_refine_ls_wR_factor_ref 0.0948
_reflns_Friedel_coverage 0.000
_reflns_number_gt 13926
_reflns_number_total 16144
_reflns_threshold_expression 'I > 2\s(I)'
_cod_data_source_file ja7b07704_si_012.cif
_cod_data_source_block 6_2
_cod_original_cell_volume 7771.43(13)
_cod_database_code 4126542
_chemical_oxdiff_formula C65H90Ga2N4P18
_shelx_space_group_comment
;
The symmetry employed for this shelxl refinement is uniquely defined
by the following loop, which should always be used as a source of
symmetry information in preference to the above space-group names.
They are only intended as comments.
;
_reflns_odcompleteness_completeness 99.92
_reflns_odcompleteness_iscentric 1
_reflns_odcompleteness_theta 66.97
_olex2_refinement_description
;
1. Fixed Uiso
 At 1.2 times of:
  All C(H) groups
 At 1.5 times of:
  All C(H,H,H) groups
2. Uiso/Uaniso restraints and constraints
C72 \\sim C66 \\sim C67 \\sim C71 \\sim C68 \\sim C70 \\sim C69: within 2A with
sigma of 0.01 and sigma for terminal atoms of 0.02
3. Same fragment restrains
{C72, C66, C67, C68, C69, C70, C71} sigma for 1-2: 0.02, 1-3: 0.02
as
{C65, C59, C60, C61, C62, C63, C64}
4. Others
 Sof(C72)=Sof(H72A)=Sof(H72B)=Sof(H72C)=Sof(C66)=Sof(C67)=Sof(H67)=Sof(C68)=
 Sof(H68)=Sof(C69)=Sof(H69)=Sof(C70)=Sof(H70)=Sof(C71)=Sof(H71)=1-FVAR(1)
 Sof(P15)=Sof(P18)=Sof(P16)=Sof(P17)=FVAR(1)
5.a Ternary CH refined with riding coordinates:
 C27(H27), C12(H12), C41(H41), C24(H24), C53(H53), C15(H15), C44(H44), C56(H56)
5.b Aromatic/amide H refined with riding coordinates:
 C31(H31), C2(H2), C20(H20), C22(H22), C21(H21), C8(H8), C10(H10), C49(H49),
 C60(H60), C61(H61), C62(H62), C63(H63), C64(H64), C37(H37), C9(H9), C50(H50),
 C51(H51), C39(H39), C38(H38), C67(H67), C68(H68), C69(H69), C70(H70), C71(H71)
5.c Idealised Me refined as rotating group:
 C33(H33A,H33B,H33C), C5(H5A,H5B,H5C), C28(H28A,H28B,H28C), C34(H34A,H34B,
 H34C), C29(H29A,H29B,H29C), C25(H25A,H25B,H25C), C4(H4A,H4B,H4C), C14(H14A,
 H14B,H14C), C65(H65A,H65B,H65C), C13(H13A,H13B,H13C), C54(H54A,H54B,H54C),
 C16(H16A,H16B,H16C), C26(H26A,H26B,H26C), C43(H43A,H43B,H43C), C55(H55A,H55B,
 H55C), C42(H42A,H42B,H42C), C57(H57A,H57B,H57C), C45(H45A,H45B,H45C), C46(H46A,
 H46B,H46C), C17(H17A,H17B,H17C), C58(H58A,H58B,H58C), C72(H72A,H72B,H72C)
;
_shelx_shelxl_version_number 2014/7
_olex2_submission_special_instructions 'No special instructions were received'
_oxdiff_exptl_absorpt_empirical_details
;
Empirical correction (ABSPACK) includes:
- Absorption correction using spherical harmonics
- Frame scaling
;
_oxdiff_exptl_absorpt_empirical_full_max 1.858
_oxdiff_exptl_absorpt_empirical_full_min 0.824

loop_
_space_group_symop_operation_xyz
'x, y, z'
'-x+1/2, y+1/2, -z+1/2'
'-x, -y, -z'
'x-1/2, -y-1/2, z-1/2'

loop_
_atom_site_label
_atom_site_type_symbol
_atom_site_fract_x
_atom_site_fract_y
_atom_site_fract_z
_atom_site_U_iso_or_equiv
_atom_site_adp_type
_atom_site_occupancy
_atom_site_site_symmetry_order
_atom_site_calc_flag
_atom_site_refinement_flags_posn
_atom_site_refinement_flags_adp
_atom_site_refinement_flags_occupancy
_atom_site_disorder_assembly
_atom_site_disorder_group
Ga2 Ga 0.30404(2) 0.42467(2) 0.26531(2) 0.02015(6) Uani 1 1 d . . . . .
Ga1 Ga 0.18625(2) 0.21911(2) 0.58610(2) 0.02044(6) Uani 1 1 d . . . . .
P12 P 0.27188(3) 0.36987(2) 0.35655(3) 0.02267(11) Uani 1 1 d . . . . .
P6 P 0.21798(3) 0.27733(2) 0.49629(3) 0.02239(11) Uani 1 1 d . . . . .
P14 P 0.34541(3) 0.22490(2) 0.41006(3) 0.02423(11) Uani 1 1 d . . . . .
P11 P 0.29319(3) 0.27760(2) 0.31806(3) 0.02454(11) Uani 1 1 d . . . . .
P13 P 0.39775(3) 0.30084(3) 0.48350(3) 0.02504(11) Uani 1 1 d . . . . .
P7 P 0.41908(3) 0.38043(3) 0.25868(3) 0.02579(11) Uani 1 1 d . . . . .
P10 P 0.37830(3) 0.38751(3) 0.42309(3) 0.02573(11) Uani 1 1 d . . . . .
P5 P 0.25343(3) 0.19199(3) 0.45286(3) 0.02397(11) Uani 1 1 d . . . . .
P1 P 0.29503(3) 0.16230(3) 0.63247(3) 0.02748(12) Uani 1 1 d . . . . .
P4 P 0.32413(3) 0.30920(3) 0.55506(3) 0.02494(11) Uani 1 1 d . . . . .
P2 P 0.37930(3) 0.22282(3) 0.60523(3) 0.02900(12) Uani 1 1 d . . . . .
P9 P 0.40450(4) 0.28423(3) 0.29364(3) 0.03038(13) Uani 1 1 d . . . . .
P3 P 0.33261(3) 0.14458(3) 0.53764(3) 0.02917(12) Uani 1 1 d . . . . .
P8 P 0.46153(3) 0.35548(3) 0.36526(3) 0.03110(13) Uani 1 1 d . . . . .
P15 P 0.02463(6) 0.62195(5) 0.14733(5) 0.0437(3) Uani 0.733(2) 1 d . . P A 1
P18 P -0.08452(6) 0.58630(6) 0.10072(7) 0.0509(3) Uani 0.733(2) 1 d . . P A 1
P16 P -0.00036(6) 0.59513(6) 0.04106(6) 0.0491(3) Uani 0.733(2) 1 d . . P A 1
P17 P -0.04957(7) 0.67947(6) 0.07404(7) 0.0553(3) Uani 0.733(2) 1 d . . P A 1
N3 N 0.31225(10) 0.51566(8) 0.27725(9) 0.0227(3) Uani 1 1 d . . . . .
N4 N 0.23365(10) 0.42327(8) 0.17904(10) 0.0240(4) Uani 1 1 d . . . . .
N2 N 0.10531(10) 0.15830(8) 0.56720(9) 0.0214(3) Uani 1 1 d . . . . .
N1 N 0.14460(10) 0.27277(8) 0.64622(9) 0.0224(3) Uani 1 1 d . . . . .
C30 C 0.28526(12) 0.55509(10) 0.22651(12) 0.0253(4) Uani 1 1 d . . . . .
C35 C 0.34507(14) 0.53813(10) 0.34471(12) 0.0275(5) Uani 1 1 d . . . . .
C32 C 0.21755(12) 0.47612(11) 0.14190(12) 0.0263(4) Uani 1 1 d . . . . .
C3 C 0.05626(12) 0.15468(10) 0.60648(11) 0.0239(4) Uani 1 1 d . . . . .
C18 C 0.10193(12) 0.11605(10) 0.51039(11) 0.0230(4) Uani 1 1 d . . . . .
C23 C 0.07234(12) 0.13950(11) 0.44499(11) 0.0250(4) Uani 1 1 d . . . . .
C1 C 0.09085(12) 0.25344(11) 0.67560(11) 0.0257(4) Uani 1 1 d . . . . .
C6 C 0.17288(12) 0.33659(10) 0.65385(11) 0.0240(4) Uani 1 1 d . . . . .
C27 C 0.03992(13) 0.20542(11) 0.43493(11) 0.0272(4) Uani 1 1 d . . . . .
H27 H 0.0701 0.2328 0.4708 0.033 Uiso 1 1 calc R . . . .
C19 C 0.13048(12) 0.05413(10) 0.52056(11) 0.0253(4) Uani 1 1 d . . . . .
C7 C 0.23599(13) 0.34952(11) 0.70394(12) 0.0282(4) Uani 1 1 d . . . . .
C31 C 0.24482(13) 0.53575(10) 0.16325(12) 0.0266(4) Uani 1 1 d . . . . .
H31 H 0.2343 0.5680 0.1298 0.032 Uiso 1 1 calc R . . . .
C47 C 0.19383(13) 0.36498(11) 0.15866(12) 0.0292(5) Uani 1 1 d . . . . .
C2 C 0.05327(12) 0.19655(11) 0.65931(11) 0.0275(4) Uani 1 1 d . . . . .
H2 H 0.0213 0.1847 0.6881 0.033 Uiso 1 1 calc R . . . .
C20 C 0.12979(13) 0.01712(11) 0.46330(13) 0.0294(5) Uani 1 1 d . . . . .
H20 H 0.1497 -0.0243 0.4688 0.035 Uiso 1 1 calc R . . . .
C22 C 0.07192(13) 0.09968(11) 0.38962(12) 0.0289(5) Uani 1 1 d . . . . .
H22 H 0.0515 0.1143 0.3450 0.035 Uiso 1 1 calc R . . . .
C21 C 0.10076(13) 0.03935(12) 0.39877(12) 0.0305(5) Uani 1 1 d . . . . .
H21 H 0.1006 0.0131 0.3605 0.037 Uiso 1 1 calc R . . . .
C33 C 0.29757(15) 0.62528(11) 0.23522(13) 0.0327(5) Uani 1 1 d . . . . .
H33A H 0.3191 0.6346 0.2829 0.049 Uiso 1 1 calc GR . . . .
H33B H 0.2505 0.6474 0.2215 0.049 Uiso 1 1 calc GR . . . .
H33C H 0.3311 0.6394 0.2069 0.049 Uiso 1 1 calc GR . . . .
C5 C -0.00145(13) 0.10343(11) 0.59460(12) 0.0298(5) Uani 1 1 d . . . . .
H5A H -0.0051 0.0853 0.5493 0.045 Uiso 1 1 calc GR . . . .
H5B H -0.0490 0.1214 0.5979 0.045 Uiso 1 1 calc GR . . . .
H5C H 0.0123 0.0703 0.6289 0.045 Uiso 1 1 calc GR . . . .
C36 C 0.42068(15) 0.55065(11) 0.36315(13) 0.0330(5) Uani 1 1 d . . . . .
C12 C 0.26899(14) 0.30157(11) 0.75762(12) 0.0316(5) Uani 1 1 d . . . . .
H12 H 0.2459 0.2596 0.7437 0.038 Uiso 1 1 calc R . . . .
C28 C 0.04353(15) 0.23496(13) 0.36649(13) 0.0357(5) Uani 1 1 d . . . . .
H28A H 0.0939 0.2322 0.3595 0.054 Uiso 1 1 calc GR . . . .
H28B H 0.0287 0.2794 0.3661 0.054 Uiso 1 1 calc GR . . . .
H28C H 0.0103 0.2122 0.3300 0.054 Uiso 1 1 calc GR . . . .
C48 C 0.22317(14) 0.31907(11) 0.12162(13) 0.0325(5) Uani 1 1 d . . . . .
C11 C 0.13915(14) 0.38220(11) 0.60659(12) 0.0311(5) Uani 1 1 d . . . . .
C34 C 0.16710(15) 0.47318(12) 0.07282(13) 0.0364(5) Uani 1 1 d . . . . .
H34A H 0.1942 0.4853 0.0382 0.055 Uiso 1 1 calc GR . . . .
H34B H 0.1258 0.5022 0.0713 0.055 Uiso 1 1 calc GR . . . .
H34C H 0.1484 0.4300 0.0640 0.055 Uiso 1 1 calc GR . . . .
C40 C 0.29902(16) 0.54315(11) 0.39160(13) 0.0349(5) Uani 1 1 d . . . . .
C41 C 0.47138(14) 0.55153(13) 0.31339(14) 0.0374(6) Uani 1 1 d . . . . .
H41 H 0.4438 0.5342 0.2691 0.045 Uiso 1 1 calc R . . . .
C24 C 0.15820(14) 0.02530(11) 0.59052(12) 0.0311(5) Uani 1 1 d . . . . .
H24 H 0.1560 0.0582 0.6256 0.037 Uiso 1 1 calc R . . . .
C29 C -0.03891(14) 0.20702(12) 0.44588(13) 0.0339(5) Uani 1 1 d . . . . .
H29A H -0.0697 0.1785 0.4135 0.051 Uiso 1 1 calc GR . . . .
H29B H -0.0582 0.2501 0.4389 0.051 Uiso 1 1 calc GR . . . .
H29C H -0.0392 0.1934 0.4923 0.051 Uiso 1 1 calc GR . . . .
C52 C 0.12682(14) 0.35529(13) 0.17864(14) 0.0384(6) Uani 1 1 d . . . . .
C53 C 0.29341(15) 0.32865(11) 0.09626(13) 0.0339(5) Uani 1 1 d . . . . .
H53 H 0.3204 0.3653 0.1212 0.041 Uiso 1 1 calc R . . . .
C8 C 0.26650(17) 0.40967(12) 0.70390(14) 0.0395(6) Uani 1 1 d . . . . .
H8 H 0.3092 0.4200 0.7372 0.047 Uiso 1 1 calc R . . . .
C25 C 0.23718(14) 0.00111(12) 0.60111(14) 0.0362(5) Uani 1 1 d . . . . .
H25A H 0.2390 -0.0347 0.5707 0.054 Uiso 1 1 calc GR . . . .
H25B H 0.2541 -0.0125 0.6483 0.054 Uiso 1 1 calc GR . . . .
H25C H 0.2690 0.0350 0.5911 0.054 Uiso 1 1 calc GR . . . .
C4 C 0.06782(15) 0.29303(13) 0.72947(14) 0.0391(6) Uani 1 1 d . . . . .
H4A H 0.0876 0.2746 0.7742 0.059 Uiso 1 1 calc GR . . . .
H4B H 0.0141 0.2943 0.7213 0.059 Uiso 1 1 calc GR . . . .
H4C H 0.0868 0.3361 0.7279 0.059 Uiso 1 1 calc GR . . . .
C10 C 0.17256(17) 0.44138(12) 0.60939(15) 0.0408(6) Uani 1 1 d . . . . .
H10 H 0.1512 0.4732 0.5782 0.049 Uiso 1 1 calc R . . . .
C49 C 0.18378(18) 0.26288(13) 0.10494(15) 0.0450(7) Uani 1 1 d . . . . .
H49 H 0.2028 0.2312 0.0801 0.054 Uiso 1 1 calc R . . . .
C15 C 0.06746(15) 0.36859(14) 0.55629(14) 0.0410(6) Uani 1 1 d . . . . .
H15 H 0.0622 0.3217 0.5517 0.049 Uiso 1 1 calc R . . . .
C14 C 0.25282(16) 0.31870(15) 0.82667(14) 0.0421(6) Uani 1 1 d . . . . .
H14A H 0.2774 0.3585 0.8426 0.063 Uiso 1 1 calc GR . . . .
H14B H 0.2710 0.2851 0.8594 0.063 Uiso 1 1 calc GR . . . .
H14C H 0.1997 0.3235 0.8222 0.063 Uiso 1 1 calc GR . . . .
C65 C 0.1294(2) 0.6038(2) 0.6838(2) 0.0711(11) Uani 1 1 d D . . . .
H65A H 0.1354 0.5599 0.6993 0.107 Uiso 1 1 calc GR . . . .
H65B H 0.0861 0.6072 0.6465 0.107 Uiso 1 1 calc GR . . . .
H65C H 0.1230 0.6309 0.7214 0.107 Uiso 1 1 calc GR . . . .
C59 C 0.19662(17) 0.62442(14) 0.65922(17) 0.0467(7) Uani 1 1 d D . . . .
C60 C 0.19055(19) 0.64337(17) 0.59288(18) 0.0570(9) Uani 1 1 d D . . . .
H60 H 0.1436 0.6439 0.5631 0.068 Uiso 1 1 calc R . . . .
C61 C 0.2513(2) 0.66149(17) 0.56905(19) 0.0614(9) Uani 1 1 d D . . . .
H61 H 0.2458 0.6744 0.5231 0.074 Uiso 1 1 calc R . . . .
C62 C 0.3202(2) 0.66114(16) 0.61123(19) 0.0570(8) Uani 1 1 d D . . . .
H62 H 0.3620 0.6739 0.5947 0.068 Uiso 1 1 calc R . . . .
C63 C 0.32749(18) 0.64199(15) 0.67767(18) 0.0514(8) Uani 1 1 d D . . . .
H63 H 0.3746 0.6411 0.7072 0.062 Uiso 1 1 calc R . . . .
C64 C 0.26582(18) 0.62394(15) 0.70159(16) 0.0467(7) Uani 1 1 d D . . . .
H64 H 0.2712 0.6111 0.7475 0.056 Uiso 1 1 calc R . . . .
C13 C 0.35207(15) 0.29468(14) 0.76565(14) 0.0403(6) Uani 1 1 d . . . . .
H13A H 0.3635 0.2873 0.7211 0.060 Uiso 1 1 calc GR . . . .
H13B H 0.3695 0.2589 0.7956 0.060 Uiso 1 1 calc GR . . . .
H13C H 0.3764 0.3334 0.7855 0.060 Uiso 1 1 calc GR . . . .
C54 C 0.34423(17) 0.27092(12) 0.10838(15) 0.0414(6) Uani 1 1 d . . . . .
H54A H 0.3515 0.2578 0.1560 0.062 Uiso 1 1 calc GR . . . .
H54B H 0.3917 0.2819 0.0980 0.062 Uiso 1 1 calc GR . . . .
H54C H 0.3219 0.2362 0.0789 0.062 Uiso 1 1 calc GR . . . .
C16 C 0.06377(16) 0.39571(15) 0.48564(14) 0.0436(6) Uani 1 1 d . . . . .
H16A H 0.0655 0.4419 0.4882 0.065 Uiso 1 1 calc GR . . . .
H16B H 0.0178 0.3824 0.4553 0.065 Uiso 1 1 calc GR . . . .
H16C H 0.1056 0.3802 0.4680 0.065 Uiso 1 1 calc GR . . . .
C37 C 0.44991(19) 0.56662(14) 0.43082(14) 0.0479(7) Uani 1 1 d . . . . .
H37 H 0.5010 0.5752 0.4447 0.057 Uiso 1 1 calc R . . . .
C44 C 0.21659(17) 0.53363(12) 0.37077(16) 0.0421(6) Uani 1 1 d . . . . .
H44 H 0.2070 0.5043 0.3310 0.050 Uiso 1 1 calc R . . . .
C26 C 0.10842(16) -0.03042(13) 0.60110(15) 0.0401(6) Uani 1 1 d . . . . .
H26A H 0.0569 -0.0171 0.5892 0.060 Uiso 1 1 calc GR . . . .
H26B H 0.1207 -0.0437 0.6487 0.060 Uiso 1 1 calc GR . . . .
H26C H 0.1160 -0.0658 0.5720 0.060 Uiso 1 1 calc GR . . . .
C9 C 0.23592(19) 0.45455(12) 0.65653(16) 0.0456(7) Uani 1 1 d . . . . .
H9 H 0.2587 0.4947 0.6565 0.055 Uiso 1 1 calc R . . . .
C50 C 0.11803(19) 0.25264(15) 0.12393(17) 0.0526(8) Uani 1 1 d . . . . .
H50 H 0.0919 0.2144 0.1119 0.063 Uiso 1 1 calc R . . . .
C43 C 0.49378(17) 0.61985(14) 0.30187(15) 0.0438(6) Uani 1 1 d . . . . .
H43A H 0.4497 0.6451 0.2847 0.066 Uiso 1 1 calc GR . . . .
H43B H 0.5252 0.6203 0.2687 0.066 Uiso 1 1 calc GR . . . .
H43C H 0.5207 0.6377 0.3449 0.066 Uiso 1 1 calc GR . . . .
C55 C 0.27626(18) 0.34402(14) 0.02047(15) 0.0451(6) Uani 1 1 d . . . . .
H55A H 0.2474 0.3096 -0.0047 0.068 Uiso 1 1 calc GR . . . .
H55B H 0.3223 0.3489 0.0049 0.068 Uiso 1 1 calc GR . . . .
H55C H 0.2481 0.3834 0.0126 0.068 Uiso 1 1 calc GR . . . .
C51 C 0.09043(17) 0.29775(16) 0.16023(17) 0.0508(8) Uani 1 1 d . . . . .
H51 H 0.0453 0.2899 0.1734 0.061 Uiso 1 1 calc R . . . .
C42 C 0.54153(16) 0.51258(15) 0.33625(19) 0.0520(8) Uani 1 1 d . . . . .
H42A H 0.5710 0.5307 0.3781 0.078 Uiso 1 1 calc GR . . . .
H42B H 0.5700 0.5132 0.3006 0.078 Uiso 1 1 calc GR . . . .
H42C H 0.5285 0.4689 0.3447 0.078 Uiso 1 1 calc GR . . . .
C39 C 0.3320(2) 0.55923(14) 0.45838(15) 0.0489(7) Uani 1 1 d . . . . .
H39 H 0.3025 0.5627 0.4912 0.059 Uiso 1 1 calc R . . . .
C56 C 0.09157(16) 0.40523(16) 0.21529(18) 0.0501(7) Uani 1 1 d . . . . .
H56 H 0.1281 0.4398 0.2297 0.060 Uiso 1 1 calc R . . . .
C38 C 0.4063(2) 0.57012(16) 0.47745(15) 0.0567(9) Uani 1 1 d . . . . .
H38 H 0.4277 0.5802 0.5234 0.068 Uiso 1 1 calc R . . . .
C57 C 0.06889(18) 0.3797(2) 0.27830(19) 0.0599(9) Uani 1 1 d . . . . .
H57A H 0.0284 0.3496 0.2648 0.090 Uiso 1 1 calc GR . . . .
H57B H 0.0528 0.4147 0.3034 0.090 Uiso 1 1 calc GR . . . .
H57C H 0.1108 0.3583 0.3073 0.090 Uiso 1 1 calc GR . . . .
C45 C 0.1834(2) 0.50383(15) 0.42607(19) 0.0547(8) Uani 1 1 d . . . . .
H45A H 0.2112 0.4657 0.4432 0.082 Uiso 1 1 calc GR . . . .
H45B H 0.1321 0.4925 0.4073 0.082 Uiso 1 1 calc GR . . . .
H45C H 0.1856 0.5340 0.4633 0.082 Uiso 1 1 calc GR . . . .
C46 C 0.1771(2) 0.59544(17) 0.3480(2) 0.0649(10) Uani 1 1 d . . . . .
H46A H 0.1935 0.6280 0.3825 0.097 Uiso 1 1 calc GR . . . .
H46B H 0.1240 0.5893 0.3421 0.097 Uiso 1 1 calc GR . . . .
H46C H 0.1884 0.6088 0.3049 0.097 Uiso 1 1 calc GR . . . .
C17 C 0.00236(19) 0.3933(3) 0.5836(2) 0.0812(15) Uani 1 1 d . . . . .
H17A H 0.0022 0.3734 0.6274 0.122 Uiso 1 1 calc GR . . . .
H17B H -0.0435 0.3832 0.5514 0.122 Uiso 1 1 calc GR . . . .
H17C H 0.0066 0.4392 0.5895 0.122 Uiso 1 1 calc GR . . . .
C58 C 0.0236(2) 0.4337(2) 0.1677(2) 0.0792(13) Uani 1 1 d . . . . .
H58A H 0.0377 0.4508 0.1272 0.119 Uiso 1 1 calc GR . . . .
H58B H 0.0036 0.4677 0.1914 0.119 Uiso 1 1 calc GR . . . .
H58C H -0.0137 0.4009 0.1544 0.119 Uiso 1 1 calc GR . . . .
C72 C -0.0433(15) 0.6456(15) 0.0426(11) 0.148(10) Uiso 0.267(2) 1 d D U P A 2
H72A H -0.0932 0.6396 0.0156 0.222 Uiso 0.267(2) 1 calc GR . P A 2
H72B H -0.0079 0.6278 0.0181 0.222 Uiso 0.267(2) 1 calc GR . P A 2
H72C H -0.0337 0.6908 0.0501 0.222 Uiso 0.267(2) 1 calc GR . P A 2
C66 C -0.0358(11) 0.6128(14) 0.1095(11) 0.134(7) Uiso 0.267(2) 1 d D U P A 2
C67 C -0.0923(10) 0.5901(12) 0.1349(11) 0.112(6) Uiso 0.267(2) 1 d D U P A 2
H67 H -0.1407 0.5953 0.1084 0.134 Uiso 0.267(2) 1 calc R . P A 2
C68 C -0.0843(11) 0.5602(12) 0.1966(11) 0.122(6) Uiso 0.267(2) 1 d D U P A 2
H68 H -0.1250 0.5398 0.2089 0.147 Uiso 0.267(2) 1 calc R . P A 2
C69 C -0.0153(13) 0.5601(9) 0.2409(9) 0.150(7) Uiso 0.267(2) 1 d D U P A 2
H69 H -0.0092 0.5484 0.2873 0.180 Uiso 0.267(2) 1 calc R . P A 2
C70 C 0.0440(10) 0.5782(9) 0.2128(8) 0.159(8) Uiso 0.267(2) 1 d D U P A 2
H70 H 0.0920 0.5768 0.2407 0.190 Uiso 0.267(2) 1 calc R . P A 2
C71 C 0.0359(11) 0.5980(17) 0.1466(12) 0.163(8) Uiso 0.267(2) 1 d D U P A 2
H71 H 0.0772 0.6016 0.1263 0.195 Uiso 0.267(2) 1 calc R . P A 2

loop_
_atom_site_aniso_label
_atom_site_aniso_U_11
_atom_site_aniso_U_22
_atom_site_aniso_U_33
_atom_site_aniso_U_23
_atom_site_aniso_U_13
_atom_site_aniso_U_12
Ga2 0.02235(13) 0.01788(12) 0.02140(12) 0.00087(9) 0.00734(9) -0.00119(9)
Ga1 0.02003(12) 0.02270(12) 0.01992(12) -0.00165(9) 0.00721(9) -0.00418(9)
P12 0.0259(3) 0.0206(2) 0.0238(2) 0.00061(19) 0.0104(2) -0.00146(19)
P6 0.0228(2) 0.0246(2) 0.0214(2) -0.00001(19) 0.00826(19) -0.00320(19)
P14 0.0275(3) 0.0223(2) 0.0254(3) 0.0011(2) 0.0113(2) 0.0001(2)
P11 0.0319(3) 0.0206(2) 0.0221(2) -0.00096(19) 0.0079(2) -0.0032(2)
P13 0.0244(3) 0.0278(3) 0.0243(3) 0.0006(2) 0.0082(2) -0.0035(2)
P7 0.0243(3) 0.0299(3) 0.0267(3) 0.0022(2) 0.0134(2) 0.0013(2)
P10 0.0292(3) 0.0246(2) 0.0241(3) -0.0005(2) 0.0075(2) -0.0067(2)
P5 0.0277(3) 0.0232(2) 0.0227(2) -0.0018(2) 0.0091(2) -0.0047(2)
P1 0.0263(3) 0.0302(3) 0.0264(3) 0.0052(2) 0.0065(2) -0.0003(2)
P4 0.0262(3) 0.0260(2) 0.0236(3) -0.0027(2) 0.0074(2) -0.0048(2)
P2 0.0237(3) 0.0353(3) 0.0278(3) 0.0038(2) 0.0051(2) -0.0026(2)
P9 0.0367(3) 0.0280(3) 0.0311(3) 0.0026(2) 0.0175(2) 0.0064(2)
P3 0.0319(3) 0.0275(3) 0.0305(3) 0.0038(2) 0.0119(2) 0.0031(2)
P8 0.0236(3) 0.0402(3) 0.0309(3) 0.0064(2) 0.0090(2) -0.0017(2)
P15 0.0397(5) 0.0492(6) 0.0398(5) -0.0079(4) 0.0029(4) -0.0119(4)
P18 0.0329(5) 0.0640(7) 0.0563(7) -0.0075(5) 0.0111(4) -0.0166(5)
P16 0.0386(5) 0.0647(7) 0.0447(6) -0.0168(5) 0.0109(4) -0.0037(5)
P17 0.0461(6) 0.0496(6) 0.0697(8) 0.0018(6) 0.0112(5) 0.0069(5)
N3 0.0265(9) 0.0193(8) 0.0235(9) -0.0002(7) 0.0079(7) -0.0028(7)
N4 0.0231(9) 0.0230(8) 0.0259(9) 0.0029(7) 0.0054(7) -0.0047(7)
N2 0.0217(8) 0.0218(8) 0.0216(8) -0.0002(7) 0.0064(7) -0.0037(6)
N1 0.0231(8) 0.0240(8) 0.0212(8) -0.0016(7) 0.0073(7) -0.0052(7)
C30 0.0282(11) 0.0201(9) 0.0305(11) 0.0020(8) 0.0123(9) 0.0003(8)
C35 0.0409(13) 0.0181(9) 0.0249(11) -0.0003(8) 0.0106(9) -0.0043(8)
C32 0.0254(10) 0.0286(10) 0.0254(10) 0.0047(9) 0.0065(8) -0.0011(8)
C3 0.0226(10) 0.0277(10) 0.0216(10) 0.0026(8) 0.0052(8) -0.0055(8)
C18 0.0218(10) 0.0242(10) 0.0240(10) -0.0012(8) 0.0072(8) -0.0062(8)
C23 0.0215(10) 0.0288(10) 0.0252(10) 0.0005(8) 0.0058(8) -0.0068(8)
C1 0.0240(10) 0.0334(11) 0.0216(10) -0.0014(9) 0.0093(8) -0.0032(9)
C6 0.0286(11) 0.0234(10) 0.0233(10) -0.0034(8) 0.0131(8) -0.0034(8)
C27 0.0287(11) 0.0282(10) 0.0233(10) 0.0009(9) 0.0023(8) -0.0043(9)
C19 0.0244(10) 0.0254(10) 0.0271(11) -0.0003(9) 0.0078(8) -0.0042(8)
C7 0.0337(12) 0.0250(10) 0.0275(11) -0.0035(9) 0.0101(9) -0.0051(9)
C31 0.0289(11) 0.0227(10) 0.0286(11) 0.0085(8) 0.0067(9) 0.0005(8)
C47 0.0277(11) 0.0287(11) 0.0284(11) 0.0055(9) -0.0003(9) -0.0088(9)
C2 0.0269(11) 0.0358(11) 0.0229(10) -0.0014(9) 0.0121(8) -0.0101(9)
C20 0.0273(11) 0.0260(10) 0.0364(12) -0.0027(9) 0.0100(9) -0.0033(8)
C22 0.0285(11) 0.0344(11) 0.0241(10) -0.0021(9) 0.0063(8) -0.0078(9)
C21 0.0309(12) 0.0341(11) 0.0287(11) -0.0084(9) 0.0114(9) -0.0075(9)
C33 0.0418(13) 0.0212(10) 0.0356(12) 0.0038(9) 0.0091(10) 0.0001(9)
C5 0.0288(11) 0.0309(11) 0.0321(12) -0.0029(9) 0.0120(9) -0.0096(9)
C36 0.0424(14) 0.0263(11) 0.0291(12) 0.0016(9) 0.0049(10) -0.0107(10)
C12 0.0340(12) 0.0292(11) 0.0282(11) -0.0038(9) -0.0012(9) -0.0090(9)
C28 0.0362(13) 0.0372(12) 0.0328(12) 0.0094(10) 0.0054(10) -0.0028(10)
C48 0.0378(13) 0.0266(11) 0.0300(11) 0.0006(9) 0.0001(10) -0.0095(10)
C11 0.0352(12) 0.0308(11) 0.0302(11) 0.0015(9) 0.0132(10) 0.0025(10)
C34 0.0383(13) 0.0340(12) 0.0330(13) 0.0064(10) -0.0012(10) -0.0058(10)
C40 0.0525(15) 0.0226(10) 0.0352(13) -0.0042(9) 0.0217(11) -0.0062(10)
C41 0.0320(12) 0.0404(13) 0.0384(13) 0.0027(11) 0.0042(10) -0.0112(10)
C24 0.0344(12) 0.0290(11) 0.0302(12) 0.0028(9) 0.0074(9) 0.0005(9)
C29 0.0312(12) 0.0371(12) 0.0331(12) 0.0035(10) 0.0059(10) 0.0010(10)
C52 0.0299(12) 0.0423(13) 0.0420(14) 0.0091(11) 0.0053(10) -0.0107(11)
C53 0.0425(14) 0.0239(10) 0.0353(13) -0.0067(9) 0.0083(10) -0.0058(10)
C8 0.0492(15) 0.0315(12) 0.0366(13) -0.0068(10) 0.0065(11) -0.0146(11)
C25 0.0344(13) 0.0288(11) 0.0435(14) 0.0036(10) 0.0036(11) 0.0005(10)
C4 0.0400(14) 0.0462(14) 0.0381(13) -0.0156(12) 0.0238(11) -0.0135(11)
C10 0.0550(17) 0.0270(11) 0.0428(14) 0.0055(11) 0.0159(13) 0.0030(11)
C49 0.0555(17) 0.0318(12) 0.0450(15) -0.0051(11) 0.0051(13) -0.0168(12)
C15 0.0362(14) 0.0474(15) 0.0396(14) 0.0108(12) 0.0083(11) 0.0038(11)
C14 0.0423(15) 0.0539(16) 0.0315(13) 0.0059(12) 0.0106(11) -0.0082(12)
C65 0.0492(19) 0.086(3) 0.082(3) -0.034(2) 0.0222(18) -0.0078(19)
C59 0.0429(15) 0.0424(14) 0.0549(18) -0.0171(13) 0.0106(13) 0.0062(12)
C60 0.0525(19) 0.0559(18) 0.0562(19) -0.0149(15) -0.0024(15) 0.0226(15)
C61 0.083(3) 0.0521(18) 0.0511(19) 0.0019(15) 0.0190(18) 0.0217(18)
C62 0.066(2) 0.0473(16) 0.065(2) -0.0120(15) 0.0304(18) 0.0019(15)
C63 0.0434(16) 0.0505(16) 0.0581(19) -0.0218(15) 0.0055(14) 0.0032(13)
C64 0.0538(17) 0.0467(15) 0.0391(15) -0.0123(12) 0.0089(13) 0.0063(13)
C13 0.0361(13) 0.0522(15) 0.0302(12) -0.0073(12) 0.0016(10) -0.0023(12)
C54 0.0503(16) 0.0325(12) 0.0385(14) -0.0065(11) 0.0032(12) 0.0032(11)
C16 0.0417(15) 0.0518(16) 0.0373(14) 0.0118(12) 0.0081(11) 0.0105(12)
C37 0.0600(19) 0.0478(15) 0.0303(13) 0.0009(12) -0.0027(12) -0.0212(14)
C44 0.0536(17) 0.0311(12) 0.0504(16) -0.0072(11) 0.0307(13) 0.0005(11)
C26 0.0388(14) 0.0353(13) 0.0467(15) 0.0116(11) 0.0100(11) -0.0022(11)
C9 0.068(2) 0.0234(11) 0.0480(16) -0.0027(11) 0.0189(14) -0.0115(12)
C50 0.0556(18) 0.0432(15) 0.0543(18) 0.0021(14) 0.0016(14) -0.0280(14)
C43 0.0439(15) 0.0481(15) 0.0382(14) 0.0075(12) 0.0065(11) -0.0152(12)
C55 0.0526(17) 0.0399(14) 0.0445(16) 0.0097(12) 0.0145(13) 0.0003(12)
C51 0.0353(14) 0.0568(18) 0.0580(18) 0.0138(15) 0.0048(13) -0.0221(13)
C42 0.0345(14) 0.0476(16) 0.072(2) 0.0094(15) 0.0070(14) -0.0103(12)
C39 0.081(2) 0.0394(14) 0.0319(13) -0.0060(11) 0.0249(14) -0.0097(14)
C56 0.0344(14) 0.0560(17) 0.065(2) 0.0096(15) 0.0223(13) -0.0084(13)
C38 0.088(3) 0.0534(17) 0.0251(13) -0.0051(12) 0.0031(14) -0.0217(17)
C57 0.0365(15) 0.087(2) 0.061(2) 0.0167(19) 0.0197(14) -0.0003(16)
C45 0.066(2) 0.0384(14) 0.074(2) 0.0011(15) 0.0460(18) 0.0025(14)
C46 0.066(2) 0.0524(18) 0.090(3) 0.0185(19) 0.046(2) 0.0159(17)
C17 0.0380(17) 0.157(5) 0.052(2) 0.026(3) 0.0178(15) 0.028(2)
C58 0.071(3) 0.090(3) 0.086(3) 0.040(3) 0.037(2) 0.024(2)

loop_
_atom_type_symbol
_atom_type_description
_atom_type_scat_dispersion_real
_atom_type_scat_dispersion_imag
_atom_type_scat_source
C C 0.0181 0.0091 'International Tables Vol C Tables 4.2.6.8 and 6.1.1.4'
H H 0.0000 0.0000 'International Tables Vol C Tables 4.2.6.8 and 6.1.1.4'
Ga Ga -1.2846 0.7763 'International Tables Vol C Tables 4.2.6.8 and 6.1.1.4'
N N 0.0311 0.0180 'International Tables Vol C Tables 4.2.6.8 and 6.1.1.4'
P P 0.2955 0.4335 'International Tables Vol C Tables 4.2.6.8 and 6.1.1.4'

loop_
_exptl_crystal_face_index_h
_exptl_crystal_face_index_k
_exptl_crystal_face_index_l
_exptl_crystal_face_perp_dist
-1 0 -1 0.0081
1 0 1 0.0081
4 4 -5 0.0425
-1 1 1 0.0477
-5 3 5 0.0445
-1 -5 1 0.0488
2 -5 -1 0.0428

loop_
_geom_angle_atom_site_label_1
_geom_angle_atom_site_label_2
_geom_angle_atom_site_label_3
_geom_angle
P12 Ga2 P7 103.53(2)
N3 Ga2 P12 114.67(6)
N3 Ga2 P7 110.52(6)
N4 Ga2 P12 117.10(5)
N4 Ga2 P7 112.90(6)
N4 Ga2 N3 98.41(8)
P6 Ga1 P1 103.47(2)
N2 Ga1 P6 120.12(5)
N2 Ga1 P1 107.55(6)
N1 Ga1 P6 111.85(5)
N1 Ga1 P1 118.25(6)
N1 Ga1 N2 96.41(7)
P11 P12 Ga2 93.85(2)
P11 P12 P10 99.36(3)
P10 P12 Ga2 92.65(2)
P5 P6 Ga1 91.32(2)
P5 P6 P4 99.05(3)
P4 P6 Ga1 95.25(3)
P11 P14 P13 104.01(3)
P5 P14 P11 104.52(3)
P5 P14 P13 103.42(3)
P12 P11 P14 103.66(3)
P12 P11 P9 105.77(3)
P14 P11 P9 87.37(3)
P10 P13 P14 103.58(3)
P10 P13 P4 104.20(3)
P4 P13 P14 104.16(3)
P9 P7 Ga2 99.96(3)
P8 P7 Ga2 100.41(3)
P8 P7 P9 60.24(3)
P12 P10 P13 102.69(3)
P12 P10 P8 105.60(3)
P13 P10 P8 89.17(3)
P6 P5 P14 103.05(3)
P6 P5 P3 105.80(3)
P14 P5 P3 90.00(3)
P2 P1 Ga1 101.73(3)
P2 P1 P3 60.19(3)
P3 P1 Ga1 98.51(3)
P6 P4 P13 103.82(3)
P6 P4 P2 105.59(3)
P13 P4 P2 86.55(3)
P1 P2 P4 107.94(3)
P1 P2 P3 60.33(3)
P3 P2 P4 104.66(3)
P7 P9 P11 108.30(3)
P7 P9 P8 59.86(3)
P8 P9 P11 103.83(3)
P1 P3 P5 107.80(3)
P2 P3 P5 104.09(3)
P2 P3 P1 59.48(3)
P7 P8 P10 107.08(3)
P7 P8 P9 59.90(3)
P9 P8 P10 105.00(3)
P16 P15 P18 60.10(5)
P17 P15 P18 60.11(6)
P17 P15 P16 60.20(6)
P16 P18 P15 59.60(5)
P16 P18 P17 59.85(6)
P17 P18 P15 59.59(5)
P15 P16 P18 60.30(5)
P15 P16 P17 59.89(6)
P17 P16 P18 60.08(6)
P15 P17 P18 60.30(5)
P15 P17 P16 59.90(5)
P16 P17 P18 60.07(6)
C30 N3 Ga2 121.27(15)
C30 N3 C35 121.99(18)
C35 N3 Ga2 116.64(14)
C32 N4 Ga2 120.92(15)
C32 N4 C47 120.64(19)
C47 N4 Ga2 118.20(14)
C3 N2 Ga1 121.33(15)
C3 N2 C18 121.10(17)
C18 N2 Ga1 117.54(13)
C1 N1 Ga1 122.51(15)
C1 N1 C6 122.06(18)
C6 N1 Ga1 115.33(13)
N3 C30 C31 124.0(2)
N3 C30 C33 120.3(2)
C31 C30 C33 115.7(2)
C36 C35 N3 120.6(2)
C36 C35 C40 121.9(2)
C40 C35 N3 117.4(2)
N4 C32 C31 124.0(2)
N4 C32 C34 120.1(2)
C31 C32 C34 115.9(2)
N2 C3 C2 124.14(19)
N2 C3 C5 120.17(19)
C2 C3 C5 115.69(19)
C23 C18 N2 117.84(19)
C23 C18 C19 121.5(2)
C19 C18 N2 120.55(19)
C18 C23 C27 121.0(2)
C22 C23 C18 118.1(2)
C22 C23 C27 120.9(2)
N1 C1 C2 123.2(2)
N1 C1 C4 120.5(2)
C2 C1 C4 116.3(2)
C7 C6 N1 119.3(2)
C7 C6 C11 122.5(2)
C11 C6 N1 118.0(2)
C23 C27 H27 106.9
C23 C27 C28 113.8(2)
C23 C27 C29 111.57(19)
C28 C27 H27 106.9
C28 C27 C29 110.5(2)
C29 C27 H27 106.9
C18 C19 C24 123.3(2)
C20 C19 C18 117.7(2)
C20 C19 C24 118.9(2)
C6 C7 C12 122.2(2)
C8 C7 C6 117.2(2)
C8 C7 C12 120.6(2)
C30 C31 H31 115.2
C32 C31 C30 129.6(2)
C32 C31 H31 115.2
C48 C47 N4 120.3(2)
C48 C47 C52 121.4(2)
C52 C47 N4 118.3(2)
C3 C2 C1 128.8(2)
C3 C2 H2 115.6
C1 C2 H2 115.6
C19 C20 H20 119.3
C21 C20 C19 121.4(2)
C21 C20 H20 119.3
C23 C22 H22 119.5
C21 C22 C23 121.0(2)
C21 C22 H22 119.5
C20 C21 C22 120.2(2)
C20 C21 H21 119.9
C22 C21 H21 119.9
C30 C33 H33A 109.5
C30 C33 H33B 109.5
C30 C33 H33C 109.5
H33A C33 H33B 109.5
H33A C33 H33C 109.5
H33B C33 H33C 109.5
C3 C5 H5A 109.5
C3 C5 H5B 109.5
C3 C5 H5C 109.5
H5A C5 H5B 109.5
H5A C5 H5C 109.5
H5B C5 H5C 109.5
C35 C36 C41 124.0(2)
C37 C36 C35 117.6(3)
C37 C36 C41 118.3(3)
C7 C12 H12 108.0
C7 C12 C14 111.3(2)
C7 C12 C13 112.7(2)
C14 C12 H12 108.0
C13 C12 H12 108.0
C13 C12 C14 108.6(2)
C27 C28 H28A 109.5
C27 C28 H28B 109.5
C27 C28 H28C 109.5
H28A C28 H28B 109.5
H28A C28 H28C 109.5
H28B C28 H28C 109.5
C47 C48 C53 123.3(2)
C49 C48 C47 118.1(3)
C49 C48 C53 118.6(2)
C6 C11 C15 121.5(2)
C10 C11 C6 117.3(2)
C10 C11 C15 121.2(2)
C32 C34 H34A 109.5
C32 C34 H34B 109.5
C32 C34 H34C 109.5
H34A C34 H34B 109.5
H34A C34 H34C 109.5
H34B C34 H34C 109.5
C35 C40 C44 122.0(2)
C39 C40 C35 117.4(3)
C39 C40 C44 120.6(2)
C36 C41 H41 108.3
C36 C41 C43 109.8(2)
C36 C41 C42 114.0(2)
C43 C41 H41 108.3
C42 C41 H41 108.3
C42 C41 C43 108.1(2)
C19 C24 H24 108.6
C19 C24 C25 112.9(2)
C19 C24 C26 109.9(2)
C25 C24 H24 108.6
C25 C24 C26 108.3(2)
C26 C24 H24 108.6
C27 C29 H29A 109.5
C27 C29 H29B 109.5
C27 C29 H29C 109.5
H29A C29 H29B 109.5
H29A C29 H29C 109.5
H29B C29 H29C 109.5
C47 C52 C56 122.8(2)
C51 C52 C47 117.3(3)
C51 C52 C56 119.9(3)
C48 C53 H53 108.2
C48 C53 C54 112.8(2)
C48 C53 C55 110.8(2)
C54 C53 H53 108.2
C55 C53 H53 108.2
C55 C53 C54 108.6(2)
C7 C8 H8 119.3
C9 C8 C7 121.4(3)
C9 C8 H8 119.3
C24 C25 H25A 109.5
C24 C25 H25B 109.5
C24 C25 H25C 109.5
H25A C25 H25B 109.5
H25A C25 H25C 109.5
H25B C25 H25C 109.5
C1 C4 H4A 109.5
C1 C4 H4B 109.5
C1 C4 H4C 109.5
H4A C4 H4B 109.5
H4A C4 H4C 109.5
H4B C4 H4C 109.5
C11 C10 H10 119.4
C9 C10 C11 121.3(3)
C9 C10 H10 119.4
C48 C49 H49 119.4
C50 C49 C48 121.3(3)
C50 C49 H49 119.4
C11 C15 H15 107.7
C11 C15 C16 114.1(2)
C11 C15 C17 110.3(3)
C16 C15 H15 107.7
C16 C15 C17 109.1(3)
C17 C15 H15 107.7
C12 C14 H14A 109.5
C12 C14 H14B 109.5
C12 C14 H14C 109.5
H14A C14 H14B 109.5
H14A C14 H14C 109.5
H14B C14 H14C 109.5
H65A C65 H65B 109.5
H65A C65 H65C 109.5
H65B C65 H65C 109.5
C59 C65 H65A 109.5
C59 C65 H65B 109.5
C59 C65 H65C 109.5
C60 C59 C65 120.2(3)
C60 C59 C64 118.2(3)
C64 C59 C65 121.6(3)
C59 C60 H60 119.4
C61 C60 C59 121.2(3)
C61 C60 H60 119.4
C60 C61 H61 119.7
C60 C61 C62 120.6(3)
C62 C61 H61 119.7
C61 C62 H62 120.5
C63 C62 C61 119.1(3)
C63 C62 H62 120.5
C62 C63 H63 120.0
C62 C63 C64 120.1(3)
C64 C63 H63 120.0
C59 C64 C63 120.8(3)
C59 C64 H64 119.6
C63 C64 H64 119.6
C12 C13 H13A 109.5
C12 C13 H13B 109.5
C12 C13 H13C 109.5
H13A C13 H13B 109.5
H13A C13 H13C 109.5
H13B C13 H13C 109.5
C53 C54 H54A 109.5
C53 C54 H54B 109.5
C53 C54 H54C 109.5
H54A C54 H54B 109.5
H54A C54 H54C 109.5
H54B C54 H54C 109.5
C15 C16 H16A 109.5
C15 C16 H16B 109.5
C15 C16 H16C 109.5
H16A C16 H16B 109.5
H16A C16 H16C 109.5
H16B C16 H16C 109.5
C36 C37 H37 119.4
C38 C37 C36 121.3(3)
C38 C37 H37 119.4
C40 C44 H44 107.5
C40 C44 C45 113.5(3)
C40 C44 C46 111.4(2)
C45 C44 H44 107.5
C46 C44 H44 107.5
C46 C44 C45 109.3(2)
C24 C26 H26A 109.5
C24 C26 H26B 109.5
C24 C26 H26C 109.5
H26A C26 H26B 109.5
H26A C26 H26C 109.5
H26B C26 H26C 109.5
C8 C9 H9 119.9
C10 C9 C8 120.3(2)
C10 C9 H9 119.9
C49 C50 H50 120.1
C51 C50 C49 119.9(3)
C51 C50 H50 120.1
C41 C43 H43A 109.5
C41 C43 H43B 109.5
C41 C43 H43C 109.5
H43A C43 H43B 109.5
H43A C43 H43C 109.5
H43B C43 H43C 109.5
C53 C55 H55A 109.5
C53 C55 H55B 109.5
C53 C55 H55C 109.5
H55A C55 H55B 109.5
H55A C55 H55C 109.5
H55B C55 H55C 109.5
C52 C51 H51 119.0
C50 C51 C52 122.1(3)
C50 C51 H51 119.0
C41 C42 H42A 109.5
C41 C42 H42B 109.5
C41 C42 H42C 109.5
H42A C42 H42B 109.5
H42A C42 H42C 109.5
H42B C42 H42C 109.5
C40 C39 H39 119.4
C38 C39 C40 121.2(3)
C38 C39 H39 119.4
C52 C56 H56 108.2
C52 C56 C57 112.7(3)
C52 C56 C58 110.7(3)
C57 C56 H56 108.2
C57 C56 C58 108.7(3)
C58 C56 H56 108.2
C37 C38 C39 120.6(3)
C37 C38 H38 119.7
C39 C38 H38 119.7
C56 C57 H57A 109.5
C56 C57 H57B 109.5
C56 C57 H57C 109.5
H57A C57 H57B 109.5
H57A C57 H57C 109.5
H57B C57 H57C 109.5
C44 C45 H45A 109.5
C44 C45 H45B 109.5
C44 C45 H45C 109.5
H45A C45 H45B 109.5
H45A C45 H45C 109.5
H45B C45 H45C 109.5
C44 C46 H46A 109.5
C44 C46 H46B 109.5
C44 C46 H46C 109.5
H46A C46 H46B 109.5
H46A C46 H46C 109.5
H46B C46 H46C 109.5
C15 C17 H17A 109.5
C15 C17 H17B 109.5
C15 C17 H17C 109.5
H17A C17 H17B 109.5
H17A C17 H17C 109.5
H17B C17 H17C 109.5
C56 C58 H58A 109.5
C56 C58 H58B 109.5
C56 C58 H58C 109.5
H58A C58 H58B 109.5
H58A C58 H58C 109.5
H58B C58 H58C 109.5
H72A C72 H72B 109.5
H72A C72 H72C 109.5
H72B C72 H72C 109.5
C66 C72 H72A 109.5
C66 C72 H72B 109.5
C66 C72 H72C 109.5
C67 C66 C72 125.1(15)
C67 C66 C71 116.3(13)
C71 C66 C72 118.2(14)
C66 C67 H67 117.9
C66 C67 C68 124.2(14)
C68 C67 H67 117.9
C67 C68 H68 120.5
C67 C68 C69 119.0(14)
C69 C68 H68 120.5
C68 C69 H69 122.0
C68 C69 C70 116.0(13)
C70 C69 H69 122.0
C69 C70 H70 118.5
C71 C70 C69 122.9(13)
C71 C70 H70 118.5
C66 C71 H71 120.9
C70 C71 C66 118.3(14)
C70 C71 H71 120.9

loop_
_geom_bond_atom_site_label_1
_geom_bond_atom_site_label_2
_geom_bond_distance
Ga2 P12 2.3586(6)
Ga2 P7 2.3696(6)
Ga2 N3 1.9430(17)
Ga2 N4 1.9417(19)
Ga1 P6 2.3681(6)
Ga1 P1 2.3703(6)
Ga1 N2 1.9575(17)
Ga1 N1 1.9407(18)
P12 P11 2.1696(7)
P12 P10 2.1755(8)
P6 P5 2.1714(8)
P6 P4 2.1837(8)
P14 P11 2.2045(8)
P14 P13 2.2604(8)
P14 P5 2.1917(7)
P11 P9 2.2371(8)
P13 P10 2.1890(8)
P13 P4 2.2014(8)
P7 P9 2.1909(8)
P7 P8 2.1899(8)
P10 P8 2.2364(8)
P5 P3 2.2420(8)
P1 P2 2.1864(8)
P1 P3 2.2052(8)
P4 P2 2.2312(8)
P2 P3 2.2021(9)
P9 P8 2.1982(9)
P15 P18 2.1844(14)
P15 P16 2.1689(15)
P15 P17 2.1687(17)
P18 P16 2.1800(16)
P18 P17 2.1803(18)
P16 P17 2.1754(17)
N3 C30 1.333(3)
N3 C35 1.447(3)
N4 C32 1.344(3)
N4 C47 1.453(3)
N2 C3 1.334(3)
N2 C18 1.444(3)
N1 C1 1.333(3)
N1 C6 1.446(3)
C30 C31 1.397(3)
C30 C33 1.508(3)
C35 C36 1.403(4)
C35 C40 1.411(3)
C32 C31 1.394(3)
C32 C34 1.506(3)
C3 C2 1.396(3)
C3 C5 1.510(3)
C18 C23 1.406(3)
C18 C19 1.413(3)
C23 C27 1.517(3)
C23 C22 1.398(3)
C1 C2 1.396(3)
C1 C4 1.506(3)
C6 C7 1.403(3)
C6 C11 1.407(3)
C27 H27 1.0000
C27 C28 1.530(3)
C27 C29 1.532(3)
C19 C20 1.393(3)
C19 C24 1.522(3)
C7 C12 1.515(3)
C7 C8 1.395(3)
C31 H31 0.9500
C47 C48 1.406(4)
C47 C52 1.407(3)
C2 H2 0.9500
C20 H20 0.9500
C20 C21 1.381(4)
C22 H22 0.9500
C22 C21 1.382(4)
C21 H21 0.9500
C33 H33A 0.9800
C33 H33B 0.9800
C33 H33C 0.9800
C5 H5A 0.9800
C5 H5B 0.9800
C5 H5C 0.9800
C36 C41 1.519(4)
C36 C37 1.398(4)
C12 H12 1.0000
C12 C14 1.530(4)
C12 C13 1.529(4)
C28 H28A 0.9800
C28 H28B 0.9800
C28 H28C 0.9800
C48 C53 1.518(4)
C48 C49 1.400(3)
C11 C10 1.395(4)
C11 C15 1.522(4)
C34 H34A 0.9800
C34 H34B 0.9800
C34 H34C 0.9800
C40 C44 1.517(4)
C40 C39 1.397(4)
C41 H41 1.0000
C41 C43 1.537(4)
C41 C42 1.531(4)
C24 H24 1.0000
C24 C25 1.530(3)
C24 C26 1.543(3)
C29 H29A 0.9800
C29 H29B 0.9800
C29 H29C 0.9800
C52 C51 1.405(4)
C52 C56 1.518(5)
C53 H53 1.0000
C53 C54 1.533(4)
C53 C55 1.528(4)
C8 H8 0.9500
C8 C9 1.381(4)
C25 H25A 0.9800
C25 H25B 0.9800
C25 H25C 0.9800
C4 H4A 0.9800
C4 H4B 0.9800
C4 H4C 0.9800
C10 H10 0.9500
C10 C9 1.377(5)
C49 H49 0.9500
C49 C50 1.377(5)
C15 H15 1.0000
C15 C16 1.524(4)
C15 C17 1.528(4)
C14 H14A 0.9800
C14 H14B 0.9800
C14 H14C 0.9800
C65 H65A 0.9800
C65 H65B 0.9800
C65 H65C 0.9800
C65 C59 1.507(5)
C59 C60 1.378(5)
C59 C64 1.386(4)
C60 H60 0.9500
C60 C61 1.376(6)
C61 H61 0.9500
C61 C62 1.380(6)
C62 H62 0.9500
C62 C63 1.378(5)
C63 H63 0.9500
C63 C64 1.392(5)
C64 H64 0.9500
C13 H13A 0.9800
C13 H13B 0.9800
C13 H13C 0.9800
C54 H54A 0.9800
C54 H54B 0.9800
C54 H54C 0.9800
C16 H16A 0.9800
C16 H16B 0.9800
C16 H16C 0.9800
C37 H37 0.9500
C37 C38 1.370(5)
C44 H44 1.0000
C44 C45 1.523(4)
C44 C46 1.523(4)
C26 H26A 0.9800
C26 H26B 0.9800
C26 H26C 0.9800
C9 H9 0.9500
C50 H50 0.9500
C50 C51 1.369(5)
C43 H43A 0.9800
C43 H43B 0.9800
C43 H43C 0.9800
C55 H55A 0.9800
C55 H55B 0.9800
C55 H55C 0.9800
C51 H51 0.9500
C42 H42A 0.9800
C42 H42B 0.9800
C42 H42C 0.9800
C39 H39 0.9500
C39 C38 1.376(5)
C56 H56 1.0000
C56 C57 1.522(4)
C56 C58 1.538(5)
C38 H38 0.9500
C57 H57A 0.9800
C57 H57B 0.9800
C57 H57C 0.9800
C45 H45A 0.9800
C45 H45B 0.9800
C45 H45C 0.9800
C46 H46A 0.9800
C46 H46B 0.9800
C46 H46C 0.9800
C17 H17A 0.9800
C17 H17B 0.9800
C17 H17C 0.9800
C58 H58A 0.9800
C58 H58B 0.9800
C58 H58C 0.9800
C72 H72A 0.9800
C72 H72B 0.9800
C72 H72C 0.9800
C72 C66 1.498(15)
C66 C67 1.355(16)
C66 C71 1.419(16)
C67 H67 0.9500
C67 C68 1.376(16)
C68 H68 0.9500
C68 C69 1.400(17)
C69 H69 0.9500
C69 C70 1.400(16)
C70 H70 0.9500
C70 C71 1.377(16)
C71 H71 0.9500

loop_
_geom_torsion_atom_site_label_1
_geom_torsion_atom_site_label_2
_geom_torsion_atom_site_label_3
_geom_torsion_atom_site_label_4
_geom_torsion
Ga2 N3 C30 C31 4.9(3)
Ga2 N3 C30 C33 -175.08(17)
Ga2 N3 C35 C36 93.0(2)
Ga2 N3 C35 C40 -83.4(2)
Ga2 N4 C32 C31 -4.7(3)
Ga2 N4 C32 C34 175.49(17)
Ga2 N4 C47 C48 -88.7(2)
Ga2 N4 C47 C52 89.4(2)
Ga1 N2 C3 C2 6.4(3)
Ga1 N2 C3 C5 -174.38(16)
Ga1 N2 C18 C23 -80.1(2)
Ga1 N2 C18 C19 97.2(2)
Ga1 N1 C1 C2 -8.6(3)
Ga1 N1 C1 C4 171.13(19)
Ga1 N1 C6 C7 -87.7(2)
Ga1 N1 C6 C11 87.0(2)
N3 C30 C31 C32 7.8(4)
N3 C35 C36 C41 9.4(3)
N3 C35 C36 C37 -174.2(2)
N3 C35 C40 C44 -7.6(3)
N3 C35 C40 C39 174.3(2)
N4 C32 C31 C30 -7.9(4)
N4 C47 C48 C53 -4.7(4)
N4 C47 C48 C49 178.1(2)
N4 C47 C52 C51 -178.0(2)
N4 C47 C52 C56 5.2(4)
N2 C3 C2 C1 10.2(4)
N2 C18 C23 C27 -4.4(3)
N2 C18 C23 C22 177.24(18)
N2 C18 C19 C20 -175.98(19)
N2 C18 C19 C24 7.1(3)
N1 C1 C2 C3 -9.1(4)
N1 C6 C7 C12 -9.8(3)
N1 C6 C7 C8 172.2(2)
N1 C6 C11 C10 -172.2(2)
N1 C6 C11 C15 10.3(3)
C30 N3 C35 C36 -90.6(3)
C30 N3 C35 C40 93.1(3)
C35 N3 C30 C31 -171.4(2)
C35 N3 C30 C33 8.6(3)
C35 C36 C41 C43 107.8(3)
C35 C36 C41 C42 -130.8(3)
C35 C36 C37 C38 -0.2(4)
C35 C40 C44 C45 146.6(2)
C35 C40 C44 C46 -89.5(3)
C35 C40 C39 C38 0.4(4)
C32 N4 C47 C48 96.8(3)
C32 N4 C47 C52 -85.0(3)
C3 N2 C18 C23 101.8(2)
C3 N2 C18 C19 -80.8(3)
C18 N2 C3 C2 -175.6(2)
C18 N2 C3 C5 3.6(3)
C18 C23 C27 C28 152.9(2)
C18 C23 C27 C29 -81.2(3)
C18 C23 C22 C21 -1.0(3)
C18 C19 C20 C21 -1.5(3)
C18 C19 C24 C25 -124.7(2)
C18 C19 C24 C26 114.3(2)
C23 C18 C19 C20 1.3(3)
C23 C18 C19 C24 -175.7(2)
C23 C22 C21 C20 0.8(3)
C1 N1 C6 C7 95.8(3)
C1 N1 C6 C11 -89.5(3)
C6 N1 C1 C2 167.7(2)
C6 N1 C1 C4 -12.6(3)
C6 C7 C12 C14 -105.4(3)
C6 C7 C12 C13 132.3(2)
C6 C7 C8 C9 -0.1(4)
C6 C11 C10 C9 0.0(4)
C6 C11 C15 C16 -140.7(2)
C6 C11 C15 C17 96.0(3)
C27 C23 C22 C21 -179.3(2)
C19 C18 C23 C27 178.27(19)
C19 C18 C23 C22 -0.1(3)
C19 C20 C21 C22 0.4(3)
C7 C6 C11 C10 2.3(3)
C7 C6 C11 C15 -175.2(2)
C7 C8 C9 C10 2.3(5)
C47 N4 C32 C31 169.6(2)
C47 N4 C32 C34 -10.2(3)
C47 C48 C53 C54 135.6(2)
C47 C48 C53 C55 -102.4(3)
C47 C48 C49 C50 0.2(4)
C47 C52 C51 C50 -0.4(5)
C47 C52 C56 C57 -130.6(3)
C47 C52 C56 C58 107.4(3)
C20 C19 C24 C25 58.4(3)
C20 C19 C24 C26 -62.6(3)
C22 C23 C27 C28 -28.8(3)
C22 C23 C27 C29 97.1(2)
C33 C30 C31 C32 -172.2(2)
C5 C3 C2 C1 -169.0(2)
C36 C35 C40 C44 176.1(2)
C36 C35 C40 C39 -2.0(4)
C36 C37 C38 C39 -1.4(5)
C12 C7 C8 C9 -178.1(3)
C48 C47 C52 C51 0.2(4)
C48 C47 C52 C56 -176.6(3)
C48 C49 C50 C51 -0.5(5)
C11 C6 C7 C12 175.8(2)
C11 C6 C7 C8 -2.3(3)
C11 C10 C9 C8 -2.2(5)
C34 C32 C31 C30 171.9(2)
C40 C35 C36 C41 -174.5(2)
C40 C35 C36 C37 1.9(4)
C40 C39 C38 C37 1.3(5)
C41 C36 C37 C38 176.4(3)
C24 C19 C20 C21 175.6(2)
C52 C47 C48 C53 177.1(2)
C52 C47 C48 C49 0.0(4)
C53 C48 C49 C50 -177.1(3)
C8 C7 C12 C14 72.6(3)
C8 C7 C12 C13 -49.7(3)
C4 C1 C2 C3 171.2(3)
C10 C11 C15 C16 41.8(4)
C10 C11 C15 C17 -81.4(4)
C49 C48 C53 C54 -47.2(3)
C49 C48 C53 C55 74.8(3)
C49 C50 C51 C52 0.6(5)
C15 C11 C10 C9 177.5(3)
C65 C59 C60 C61 -179.0(3)
C65 C59 C64 C63 178.8(3)
C59 C60 C61 C62 0.0(5)
C60 C59 C64 C63 -0.1(4)
C60 C61 C62 C63 0.4(5)
C61 C62 C63 C64 -0.6(5)
C62 C63 C64 C59 0.5(5)
C64 C59 C60 C61 -0.1(5)
C37 C36 C41 C43 -68.6(3)
C37 C36 C41 C42 52.8(3)
C44 C40 C39 C38 -177.7(3)
C51 C52 C56 C57 52.8(4)
C51 C52 C56 C58 -69.3(4)
C39 C40 C44 C45 -35.3(3)
C39 C40 C44 C46 88.5(3)
C56 C52 C51 C50 176.4(3)
C72 C66 C67 C68 -180(3)
C72 C66 C71 C70 169(3)
C66 C67 C68 C69 9(5)
C67 C66 C71 C70 -18(5)
C67 C68 C69 C70 -14(4)
C68 C69 C70 C71 3(3)
C69 C70 C71 C66 13(5)
C71 C66 C67 C68 7(5)

loop_
_exptl_oxdiff_crystal_face_indexfrac_h
_exptl_oxdiff_crystal_face_indexfrac_k
_exptl_oxdiff_crystal_face_indexfrac_l
_exptl_oxdiff_crystal_face_x
_exptl_oxdiff_crystal_face_y
_exptl_oxdiff_crystal_face_z
-1.0001 -0.0001 -1.0000 -0.0854 -0.0938 0.0066
1.0001 0.0001 1.0000 0.0854 0.0938 -0.0066
4.0000 4.0002 -4.9994 -0.3788 0.3245 0.2165
-0.9997 1.0000 1.0000 0.0633 -0.0627 0.0882
-4.9987 2.9998 4.9998 0.3286 -0.3344 0.2973
-1.0008 -5.0001 0.9996 0.0994 -0.1258 -0.3423
1.9989 -5.0000 -1.0002 -0.0312 0.1041 -0.3866
